data_2312938
loop_
_publ_author_name
'Nakatsuka, Akihiko'
'Miyake, Yuya'
'Shimokawa, Mami'
'Iishi, Kazuake'
'Tokuda, Makoto'
'Yoshiasa, Akira'

_publ_section_title
;
 Peculiarity of atomic displacements in garnets discovered through a
 single-crystal X-ray diffraction study of the Na-bearing vanadate garnet
 series.
;
_journal_coeditor_code DG3084
_journal_issue 9
_journal_name_full 'Acta crystallographica. Section C, Structural chemistry'
_journal_page_first 576
_journal_page_last 587
_journal_paper_doi 10.1107/S2053229626007217
_journal_volume 82
_journal_year 2026
_chemical_formula_iupac 'Ca2 Na Mg2 V3 O12'
_chemical_formula_sum 'Ca2 Mg2 Na O12 V3'
_chemical_formula_weight 496.57
_chemical_name_systematic
;
Dicalcium sodium dimagnesium trivanadate
;
_space_group_IT_number 230
_space_group_name_Hall '-I 4bd 2c 3'
_space_group_name_H-M_alt 'I a -3 d'
_symmetry_cell_setting cubic
_symmetry_space_group_name_Hall '-I 4bd 2c 3'
_symmetry_space_group_name_H-M 'I a -3 d'
_cell_angle_alpha 90.0000
_cell_angle_beta 90.0000
_cell_angle_gamma 90.0000
_cell_formula_units_Z 8
_cell_length_a 12.4386(11)
_cell_length_b 12.4386(11)
_cell_length_c 12.4386(11)
_cell_measurement_reflns_used 25
_cell_measurement_temperature 296
_cell_measurement_theta_max 25.0
_cell_measurement_theta_min 22.5
_cell_volume 1924.5(3)
_computing_cell_refinement
;
WinAFC (Rigaku, 1999)
;
_computing_data_collection
;
WinAFC (Rigaku, 1999)
;
_computing_data_reduction
;
RADY (Sasaki, 1987)
;
_computing_molecular_graphics
;
ATOMS for Windows (Dowty, 2000)
;
_computing_structure_refinement
;
RADY (Sasaki, 1987)
;
_diffrn_ambient_temperature 296
_diffrn_measured_fraction_theta_full 1.0000
_diffrn_measured_fraction_theta_max 1.0000
_diffrn_measurement_device_type 'Rigaku AFC-5S'
_diffrn_measurement_method \w-2\q
_diffrn_radiation_type 'Mo K\a'
_diffrn_radiation_wavelength 0.71069
_diffrn_reflns_av_R_equivalents 0.0319
_diffrn_reflns_limit_h_max 26
_diffrn_reflns_limit_h_min 0
_diffrn_reflns_limit_k_max 26
_diffrn_reflns_limit_k_min 0
_diffrn_reflns_limit_l_max 26
_diffrn_reflns_limit_l_min 0
_diffrn_reflns_number 4949
_diffrn_reflns_theta_full 50.00
_diffrn_reflns_theta_max 50.00
_diffrn_standards_decay_% 0
_diffrn_standards_interval_count 200
_diffrn_standards_number 3
_exptl_absorpt_coefficient_mu 4.159
_exptl_absorpt_correction_T_max 0.453
_exptl_absorpt_correction_T_min 0.435
_exptl_absorpt_correction_type sphere
_exptl_absorpt_process_details
;
(RADY; Sasaki, 1987)
;
_exptl_crystal_colour 'translucent brown'
_exptl_crystal_density_diffrn 3.429
_exptl_crystal_density_method 'not measured'
_exptl_crystal_description sphere
_exptl_crystal_F_000 1920
_exptl_crystal_size_rad 0.100
_refine_diff_density_max 0.30
_refine_diff_density_min -0.24
_refine_ls_extinction_coef 400.E1(10)
_refine_ls_extinction_method
;
isotropic Type I (Becker & Coppens, 1974a; Becker & Coppens,
1974b)
;
_refine_ls_goodness_of_fit_ref 1.2991
_refine_ls_number_parameters 18
_refine_ls_number_reflns 387
_refine_ls_R_factor_gt 0.0143
_refine_ls_shift/su_max 0.000072
_refine_ls_structure_factor_coef F
_refine_ls_weighting_details 'w = 1/\s^2^(F)'
_refine_ls_weighting_scheme sigma
_refine_ls_wR_factor_ref 0.0134
_reflns_number_gt 387
_reflns_number_total 850
_reflns_threshold_expression 'F>3.0\s(F), (sin\q)/\l>0.225'
_cod_data_source_file dg3084sup1.cif
_cod_data_source_block Ca2NaMg2V3O12
_cod_original_cell_volume 1924.5(5)
_cod_database_code 2312938

loop_
_symmetry_equiv_pos_as_xyz
x,y,z
1/2-x,-y,1/2+z
-x,1/2+y,1/2-z
1/2+x,1/2-y,-z
z,x,y
1/2+z,1/2-x,-y
1/2-z,-x,1/2+y
-z,1/2+x,1/2-y
y,z,x
-y,1/2+z,1/2-x
1/2+y,1/2-z,-x
1/2-y,-z,1/2+x
3/4+y,1/4+x,1/4-z
3/4-y,3/4-x,3/4-z
1/4+y,1/4-x,3/4+z
1/4-y,3/4+x,1/4+z
3/4+x,1/4+z,1/4-y
1/4-x,3/4+z,1/4+y
3/4-x,3/4-z,3/4-y
1/4+x,1/4-z,3/4+y
3/4+z,1/4+y,1/4-x
1/4+z,1/4-y,3/4+x
1/4-z,3/4+y,1/4+x
3/4-z,3/4-y,3/4-x
1/2+x,1/2+y,1/2+z
-x,1/2-y,z
1/2-x,y,-z
x,-y,1/2-z
1/2+z,1/2+x,1/2+y
z,-x,1/2-y
-z,1/2-x,y
1/2-z,x,-y
1/2+y,1/2+z,1/2+x
1/2-y,z,-x
y,-z,1/2-x
-y,1/2-z,x
1/4+y,3/4+x,3/4-z
1/4-y,1/4-x,1/4-z
3/4+y,3/4-x,1/4+z
3/4-y,1/4+x,3/4+z
1/4+x,3/4+z,3/4-y
3/4-x,1/4+z,3/4+y
1/4-x,1/4-z,1/4-y
3/4+x,3/4-z,1/4+y
1/4+z,3/4+y,3/4-x
3/4+z,3/4-y,1/4+x
3/4-z,1/4+y,3/4+x
1/4-z,1/4-y,1/4-x
-x,-y,-z
1/2+x,y,1/2-z
x,1/2-y,1/2+z
1/2-x,1/2+y,z
-z,-x,-y
1/2-z,1/2+x,y
1/2+z,x,1/2-y
z,1/2-x,1/2+y
-y,-z,-x
y,1/2-z,1/2+x
1/2-y,1/2+z,x
1/2+y,z,1/2-x
1/4-y,3/4-x,3/4+z
1/4+y,1/4+x,1/4+z
3/4-y,3/4+x,1/4-z
3/4+y,1/4-x,3/4-z
1/4-x,3/4-z,3/4+y
3/4+x,1/4-z,3/4-y
1/4+x,1/4+z,1/4+y
3/4-x,3/4+z,1/4-y
1/4-z,3/4-y,3/4+x
3/4-z,3/4+y,1/4-x
3/4+z,1/4-y,3/4-x
1/4+z,1/4+y,1/4+x
1/2-x,1/2-y,1/2-z
x,1/2+y,-z
1/2+x,-y,z
-x,y,1/2+z
1/2-z,1/2-x,1/2-y
-z,x,1/2+y
z,1/2+x,-y
1/2+z,-x,y
1/2-y,1/2-z,1/2-x
1/2+y,-z,x
-y,z,1/2+x
y,1/2+z,-x
3/4-y,1/4-x,1/4+z
3/4+y,3/4+x,3/4+z
1/4-y,1/4+x,3/4-z
1/4+y,3/4-x,1/4-z
3/4-x,1/4-z,1/4+y
1/4+x,3/4-z,1/4-y
3/4+x,3/4+z,3/4+y
1/4-x,1/4+z,3/4-y
3/4-z,1/4-y,1/4+x
1/4-z,1/4+y,3/4-x
1/4+z,3/4-y,1/4-x
3/4+z,3/4+y,3/4+x

loop_
_atom_site_type_symbol
_atom_site_label
_atom_site_fract_x
_atom_site_fract_y
_atom_site_fract_z
_atom_site_U_iso_or_equiv
_atom_site_adp_type
_atom_site_calc_flag
_atom_site_refinement_flags
_atom_site_occupancy
_atom_site_disorder_assembly
_atom_site_disorder_group
Ca Ca 0.1250 0.0000 0.2500 0.009500(10) Uani d SP 0.6667 . .
Na Na 0.1250 0.0000 0.2500 0.00950 Uani d SP 0.3333 . .
Mg Mg 0.0000 0.0000 0.0000 0.008030(10) Uani d S 1.00 . .
V V 0.3750 0.0000 0.2500 0.005860(10) Uani d S 1.00 . .
O O -0.03845(6) 0.05131(6) 0.15491(6) 0.00967(4) Uani d . 1.00 . .

loop_
_atom_site_aniso_label
_atom_site_aniso_U_11
_atom_site_aniso_U_22
_atom_site_aniso_U_33
_atom_site_aniso_U_12
_atom_site_aniso_U_13
_atom_site_aniso_U_23
Ca 0.00678(19) 0.01086(12) 0.01086 0.00000 0.00000 0.00117(19)
Na 0.00678 0.01086 0.01086 0.00000 0.00000 0.00117
Mg 0.00803(12) 0.00803 0.00803 -0.0003(2) -0.00027 -0.00027
V 0.00564(12) 0.00597(7) 0.00597 0.00000 0.00000 0.00000
O 0.0101(3) 0.0113(3) 0.0076(3) 0.0001(2) 0.0011(2) 0.0001(2)

loop_
_atom_type_symbol
_atom_type_description
_atom_type_scat_dispersion_real
_atom_type_scat_dispersion_imag
_atom_type_scat_source
Ca Ca 0.2262 0.3064
;International Tables for Crystallography
(1992, Vol. C, Tables 4.2.6.8 and 6.1.1.3)
;
Na Na 0.0362 0.0249
;International Tables for Crystallography
(1992, Vol. C, Tables 4.2.6.8 and 6.1.1.3)
;
Mg Mg 0.0486 0.0363
;International Tables for Crystallography
(1992, Vol. C, Tables 4.2.6.8 and 6.1.1.3)
;
V V 0.3005 0.5294
;International Tables for Crystallography
(1992, Vol. C, Tables 4.2.6.8 and 6.1.1.3)
;
O O 0.0106 0.0060
;International Tables for Crystallography
(1992, Vol. C, Tables 4.2.6.8 and 6.1.1.3)
;

loop_
_geom_angle_atom_site_label_1
_geom_angle_atom_site_label_2
_geom_angle_atom_site_label_3
_geom_angle_site_symmetry_1
_geom_angle_site_symmetry_2
_geom_angle_site_symmetry_3
_geom_angle
_geom_angle_publ_flag
O Ca/Na O 52_555 67_555 73_555 66.93(4) no
O Ca/Na O 52_555 67_555 54_555 72.53(4) no
O Mg O 52_555 4_555 54_555 89.96(3) no
O Mg O 52_555 4_555 11_555 90.04(3) no
O V O 52_555 3_655 73_555 102.61(5) no
O V O 52_555 3_655 17_555 113.01(3) no

loop_
_geom_bond_atom_site_label_1
_geom_bond_atom_site_label_2
_geom_bond_site_symmetry_1
_geom_bond_site_symmetry_2
_geom_bond_distance
_geom_bond_publ_flag
Ca/Na O 67_555 52_555 2.4371(8) no
Ca/Na O 67_555 54_555 2.5446(8) no
Mg O 4_555 52_555 2.0854(8) no
V O 3_655 52_555 1.7220(8) no
O O 54_555 90_555 2.9797(16) no
O O 54_555 72_555 2.9154(16) no
O O 52_555 54_555 2.9483(14) no
O O 52_555 11_555 2.9503(14) no
O O 52_555 73_555 2.6879(16) no
O O 52_555 17_555 2.8720(14) no

loop_
_geom_contact_atom_site_label_1
_geom_contact_atom_site_label_2
_geom_contact_distance
_geom_contact_site_symmetry_1
_geom_contact_site_symmetry_2
_geom_contact_publ_flag
? ? ? ? ? ?

_cod_database_fobs_code 2312938
